data_4510742
loop_
_publ_author_name
'Chorazy, Szymon'
'Podgajny, Robert'
'Nitek, Wojciech'
'Rams, Micha\/l'
'Ohkoshi, Shin-ichi'
'Sieklucka, Barbara'

_publ_section_title
;
 Supramolecular Chains and Coordination Nanowires Constructed of High-Spin
 CoII9WV6Clusters and 4,4&#x2032;-bpdo Linkers
;
_journal_issue 7
_journal_name_full 'Crystal Growth &amp; Design'
_journal_page_first 3036
_journal_paper_doi 10.1021/cg400448x
_journal_volume 13
_journal_year 2013
_chemical_formula_sum 'C83 H83 Co9 N50 O29 S0 W6'
_chemical_formula_weight 3878.46
_chemical_name_systematic
; 
 ? 
;
_space_group_IT_number 15
_symmetry_cell_setting monoclinic
_symmetry_space_group_name_Hall '-C 2yc'
_symmetry_space_group_name_H-M 'C 1 2/c 1'
_atom_sites_solution_hydrogens geom
_atom_sites_solution_primary direct
_atom_sites_solution_secondary difmap
_audit_creation_method SHELXL-97
_cell_angle_alpha 90.000(5)
_cell_angle_beta 113.411(5)
_cell_angle_gamma 90.000(5)
_cell_formula_units_Z 4
_cell_length_a 28.725(5)
_cell_length_b 19.529(5)
_cell_length_c 32.405(5)
_cell_measurement_temperature 293(2)
_cell_volume 16682(6)
_computing_structure_refinement 'SHELXL-97 (Sheldrick, 1997)'
_computing_structure_solution 'SHELXS-97 (Sheldrick, 1990)'
_diffrn_ambient_temperature 293(2)
_diffrn_measured_fraction_theta_full 0.992
_diffrn_measured_fraction_theta_max 0.992
_diffrn_measurement_device_type KappaCCD
_diffrn_measurement_method CCD
_diffrn_radiation_monochromator graphite
_diffrn_radiation_source 'fine-focus sealed tube'
_diffrn_radiation_type MoK\a
_diffrn_radiation_wavelength 0.71069
_diffrn_reflns_av_R_equivalents 0.0964
_diffrn_reflns_av_sigmaI/netI 0.1152
_diffrn_reflns_limit_h_max 32
_diffrn_reflns_limit_h_min -35
_diffrn_reflns_limit_k_max 24
_diffrn_reflns_limit_k_min -24
_diffrn_reflns_limit_l_max 35
_diffrn_reflns_limit_l_min -40
_diffrn_reflns_number 43909
_diffrn_reflns_theta_full 26.37
_diffrn_reflns_theta_max 26.37
_diffrn_reflns_theta_min 2.09
_exptl_absorpt_coefficient_mu 5.050
_exptl_absorpt_correction_T_max 0.7515
_exptl_absorpt_correction_T_min 0.3649
_exptl_absorpt_correction_type multi-scan
_exptl_crystal_colour red
_exptl_crystal_density_diffrn 1.544
_exptl_crystal_density_method 'not measured'
_exptl_crystal_description needle
_exptl_crystal_F_000 7400
_exptl_crystal_size_max 0.25
_exptl_crystal_size_mid 0.08
_exptl_crystal_size_min 0.06
_refine_diff_density_max 2.910
_refine_diff_density_min -1.205
_refine_diff_density_rms 0.210
_refine_ls_extinction_method none
_refine_ls_goodness_of_fit_ref 1.021
_refine_ls_hydrogen_treatment mixed
_refine_ls_matrix_type full
_refine_ls_number_parameters 870
_refine_ls_number_reflns 16941
_refine_ls_number_restraints 37
_refine_ls_restrained_S_all 1.020
_refine_ls_R_factor_all 0.1134
_refine_ls_R_factor_gt 0.0638
_refine_ls_shift/su_max 0.002
_refine_ls_shift/su_mean 0.000
_refine_ls_structure_factor_coef Fsqd
_refine_ls_weighting_details 'calc w=1/[\s^2^(Fo^2^)+(0.0644P)^2^+153.0090P] where P=(Fo^2^+2Fc^2^)/3'
_refine_ls_weighting_scheme calc
_refine_ls_wR_factor_gt 0.1339
_refine_ls_wR_factor_ref 0.1508
_reflns_number_gt 11127
_reflns_number_total 16941
_reflns_threshold_expression >2sigma(I)
_cod_data_source_file cg400448x_si_002.cif
_cod_data_source_block 1
_cod_depositor_comments
;
The following automatic conversions were performed:

'_exptl_absorpt_correction_type' value 'multi scan' changed to
'multi-scan' according to
/usr/data/users/saulius/automatic-downloads/retrospective/ACS/lib/dictionaries/cif_core.dic
dictionary named 'cif_core.dic' version 2.4.2 from 2011-04-26.

Automatic conversion script
Id: cif_fix_values 2281 2013-09-26 08:29:07Z andrius 
;
_cod_original_sg_symbol_H-M 'C 2/c'
_cod_database_code 4510742

loop_
_symmetry_equiv_pos_as_xyz
'x, y, z'
'-x, y, -z+1/2'
'x+1/2, y+1/2, z'
'-x+1/2, y+1/2, -z+1/2'
'-x, -y, -z'
'x, -y, z-1/2'
'-x+1/2, -y+1/2, -z'
'x+1/2, -y+1/2, z-1/2'

loop_
_atom_site_label
_atom_site_type_symbol
_atom_site_fract_x
_atom_site_fract_y
_atom_site_fract_z
_atom_site_U_iso_or_equiv
_atom_site_adp_type
_atom_site_occupancy
_atom_site_symmetry_multiplicity
_atom_site_calc_flag
_atom_site_refinement_flags
_atom_site_disorder_assembly
_atom_site_disorder_group
W1 W 0.677482(14) 0.15660(2) 0.731365(13) 0.02311(11) Uani 1 1 d . . .
W2 W 0.580430(16) 0.33204(2) 0.881369(14) 0.02812(12) Uani 1 1 d . . .
W3 W 0.439560(15) -0.04944(2) 0.622871(13) 0.02508(12) Uani 1 1 d . . .
Co4 Co 0.5000 0.14609(9) 0.7500 0.0194(4) Uani 1 2 d S . .
Co5 Co 0.60632(5) 0.41114(7) 0.73233(5) 0.0328(3) Uani 1 1 d . . .
Co6 Co 0.71533(5) 0.12637(8) 0.90650(5) 0.0323(3) Uani 1 1 d . . .
Co7 Co 0.52741(5) 0.15320(7) 0.56607(5) 0.0305(3) Uani 1 1 d . . .
Co8 Co 0.62624(5) -0.10591(7) 0.74618(5) 0.0275(3) Uani 1 1 d . . .
C11 C 0.6076(4) 0.1541(5) 0.7416(3) 0.027(2) Uani 1 1 d . . .
N11 N 0.5707(3) 0.1498(4) 0.7459(3) 0.030(2) Uani 1 1 d . . .
C12 C 0.6978(4) 0.1384(5) 0.8019(4) 0.028(2) Uani 1 1 d . . .
N12 N 0.7064(3) 0.1312(5) 0.8387(3) 0.039(2) Uani 1 1 d . . .
C13 C 0.7446(4) 0.2186(6) 0.7688(4) 0.038(3) Uani 1 1 d . . .
N13 N 0.7783(4) 0.2530(5) 0.7868(4) 0.052(3) Uani 1 1 d . . .
C14 C 0.6500(4) 0.2598(6) 0.7285(4) 0.033(3) Uani 1 1 d . . .
N14 N 0.6348(4) 0.3141(5) 0.7271(3) 0.041(2) Uani 1 1 d . . .
C15 C 0.6551(4) 0.0508(5) 0.7318(3) 0.028(2) Uani 1 1 d . . .
N15 N 0.6427(3) -0.0036(5) 0.7338(3) 0.034(2) Uani 1 1 d . . .
C16 C 0.7401(4) 0.0928(6) 0.7364(4) 0.044(3) Uani 1 1 d . . .
N16 N 0.7717(4) 0.0579(6) 0.7386(5) 0.073(4) Uani 1 1 d . . .
C17 C 0.7035(4) 0.2007(7) 0.6829(4) 0.043(3) Uani 1 1 d . . .
N17 N 0.7169(5) 0.2222(7) 0.6571(4) 0.080(4) Uani 1 1 d . . .
C18 C 0.6186(4) 0.1482(5) 0.6653(4) 0.026(2) Uani 1 1 d . . .
N18 N 0.5865(4) 0.1480(5) 0.6294(3) 0.041(2) Uani 1 1 d . . .
C21 C 0.5471(4) 0.2560(5) 0.8299(3) 0.026(2) Uani 1 1 d . . .
N21 N 0.5285(3) 0.2188(5) 0.8014(3) 0.035(2) Uani 1 1 d . . .
C22 C 0.6365(4) 0.2533(6) 0.8909(3) 0.035(3) Uani 1 1 d . . .
N22 N 0.6666(4) 0.2110(5) 0.8964(3) 0.039(2) Uani 1 1 d . . .
C23 C 0.6211(4) 0.3199(6) 0.9535(4) 0.041(3) Uani 1 1 d . . .
N23 N 0.6423(4) 0.3132(6) 0.9914(3) 0.061(3) Uani 1 1 d . . .
C24 C 0.5337(4) 0.2683(5) 0.9041(3) 0.031(2) Uani 1 1 d . . .
N24 N 0.5109(3) 0.2310(5) 0.9152(3) 0.038(2) Uani 1 1 d . . .
C25 C 0.5914(4) 0.3675(6) 0.8225(4) 0.038(3) Uani 1 1 d . . .
N25 N 0.5953(4) 0.3838(5) 0.7903(3) 0.046(3) Uani 1 1 d . . .
C26 C 0.6464(6) 0.3966(8) 0.9019(5) 0.072(5) Uani 1 1 d . . .
N26 N 0.6820(7) 0.4283(10) 0.9129(6) 0.143(8) Uani 1 1 d . . .
C27 C 0.5604(6) 0.4205(8) 0.9092(4) 0.069(4) Uani 1 1 d . . .
N27 N 0.5467(7) 0.4676(8) 0.9237(5) 0.128(7) Uani 1 1 d . . .
C28 C 0.5055(4) 0.3671(5) 0.8365(4) 0.031(2) Uani 1 1 d . . .
N28 N 0.4668(4) 0.3846(5) 0.8116(3) 0.043(2) Uani 1 1 d . . .
C31 C 0.4650(4) 0.0291(5) 0.6735(3) 0.027(2) Uani 1 1 d . . .
N31 N 0.4777(3) 0.0703(5) 0.7006(3) 0.034(2) Uani 1 1 d . . .
C32 C 0.5109(4) -0.0847(5) 0.6720(4) 0.030(2) Uani 1 1 d . . .
N32 N 0.5511(3) -0.0991(5) 0.6976(3) 0.036(2) Uani 1 1 d . . .
C33 C 0.4812(5) -0.0972(6) 0.5887(4) 0.042(3) Uani 1 1 d . . .
N33 N 0.5032(4) -0.1230(6) 0.5703(4) 0.058(3) Uani 1 1 d . . .
C34 C 0.4703(4) 0.0330(5) 0.5968(3) 0.030(2) Uani 1 1 d . . .
N34 N 0.4878(4) 0.0756(5) 0.5836(3) 0.040(2) Uani 1 1 d . . .
C35 C 0.3759(4) 0.0188(5) 0.6102(3) 0.032(2) Uani 1 1 d . . .
N35 N 0.3435(3) 0.0556(5) 0.6044(3) 0.040(2) Uani 1 1 d . . .
C36 C 0.4133(4) -0.0749(5) 0.6756(4) 0.030(2) Uani 1 1 d . . .
N36 N 0.3982(3) -0.0852(5) 0.7025(3) 0.036(2) Uani 1 1 d . . .
C37 C 0.4132(6) -0.1543(7) 0.6146(5) 0.061(4) Uani 1 1 d . . .
N37 N 0.3980(7) -0.2091(7) 0.6102(5) 0.105(5) Uani 1 1 d . . .
C38 C 0.3924(4) -0.0547(6) 0.5529(4) 0.043(3) Uani 1 1 d . . .
N38 N 0.3684(6) -0.0569(8) 0.5154(4) 0.099(5) Uani 1 1 d . . .
O51 O 0.6211(4) 0.4464(5) 0.6770(3) 0.071(3) Uani 1 1 d . . .
O52 O 0.5842(4) 0.5120(5) 0.7383(4) 0.078(3) Uani 1 1 d . . .
O53 O 0.6790(3) 0.4444(4) 0.7740(3) 0.057(2) Uani 1 1 d . . .
C51 C 0.6070(7) 0.4110(12) 0.6367(6) 0.114(7) Uani 1 1 d . . .
H51A H 0.6172 0.4365 0.6163 0.171 Uiso 1 1 calc R . .
H51B H 0.5709 0.4049 0.6237 0.171 Uiso 1 1 calc R . .
H51C H 0.6233 0.3670 0.6422 0.171 Uiso 1 1 calc R . .
C52 C 0.5394(13) 0.5365(18) 0.7114(12) 0.231(16) Uani 1 1 d U . .
H52A H 0.5363 0.5830 0.7195 0.347 Uiso 1 1 calc R . .
H52B H 0.5130 0.5093 0.7144 0.347 Uiso 1 1 calc R . .
H52C H 0.5363 0.5349 0.6808 0.347 Uiso 1 1 calc R . .
C53 C 0.7147(5) 0.4083(8) 0.8112(5) 0.072(4) Uani 1 1 d . . .
H53A H 0.7450 0.4352 0.8247 0.108 Uiso 1 1 calc R . .
H53B H 0.7228 0.3655 0.8011 0.108 Uiso 1 1 calc R . .
H53C H 0.7004 0.3999 0.8329 0.108 Uiso 1 1 calc R . .
O61 O 0.7635(3) 0.0403(4) 0.9169(3) 0.059(2) Uani 1 1 d U . .
O62 O 0.7329(3) 0.1222(5) 0.9758(3) 0.064(3) Uani 1 1 d . . .
O63 O 0.7790(3) 0.1906(4) 0.9244(3) 0.048(2) Uani 1 1 d . . .
C61A C 0.8130(10) 0.0285(13) 0.9566(11) 0.092(11) Uani 0.57(2) 1 d PU A 1
H61A H 0.8271 -0.0146 0.9533 0.137 Uiso 0.57(2) 1 calc PR A 1
H61B H 0.8070 0.0281 0.9838 0.137 Uiso 0.57(2) 1 calc PR A 1
H61C H 0.8363 0.0646 0.9582 0.137 Uiso 0.57(2) 1 calc PR A 1
C62A C 0.6973(14) 0.1258(18) 0.9942(8) 0.097(12) Uani 0.57(2) 1 d P A 1
H62A H 0.7139 0.1226 1.0264 0.146 Uiso 0.57(2) 1 calc PR A 1
H62B H 0.6737 0.0888 0.9830 0.146 Uiso 0.57(2) 1 calc PR A 1
H62C H 0.6795 0.1686 0.9861 0.146 Uiso 0.57(2) 1 calc PR A 1
C61B C 0.8063(16) 0.038(2) 0.8986(15) 0.104(16) Uani 0.43(2) 1 d PU A 2
H61D H 0.8238 -0.0055 0.9065 0.156 Uiso 0.43(2) 1 calc PR A 2
H61E H 0.8299 0.0743 0.9115 0.156 Uiso 0.43(2) 1 calc PR A 2
H61F H 0.7915 0.0423 0.8665 0.156 Uiso 0.43(2) 1 calc PR A 2
C62B C 0.7300(15) 0.183(2) 1.0034(10) 0.077(13) Uani 0.43(2) 1 d P A 2
H62D H 0.7395 0.1689 1.0341 0.116 Uiso 0.43(2) 1 calc PR A 2
H62E H 0.6960 0.2003 0.9917 0.116 Uiso 0.43(2) 1 calc PR A 2
H62F H 0.7528 0.2178 1.0020 0.116 Uiso 0.43(2) 1 calc PR A 2
C63 C 0.7842(6) 0.2494(8) 0.9010(5) 0.077(5) Uani 1 1 d . A .
H63A H 0.8173 0.2690 0.9166 0.116 Uiso 1 1 calc R . .
H63B H 0.7588 0.2824 0.8994 0.116 Uiso 1 1 calc R . .
H63C H 0.7802 0.2367 0.8711 0.116 Uiso 1 1 calc R . .
O71 O 0.5658(4) 0.2265(5) 0.5438(3) 0.065(3) Uani 1 1 d . . .
O72 O 0.4716(3) 0.1553(4) 0.5006(2) 0.049(2) Uani 1 1 d . . .
O73 O 0.5659(3) 0.0803(4) 0.5426(3) 0.053(2) Uani 1 1 d . . .
C71 C 0.6154(9) 0.2326(17) 0.5507(11) 0.232(18) Uani 1 1 d . . .
H71A H 0.6201 0.2736 0.5364 0.348 Uiso 1 1 calc R . .
H71B H 0.6255 0.1936 0.5381 0.348 Uiso 1 1 calc R . .
H71C H 0.6358 0.2350 0.5824 0.348 Uiso 1 1 calc R . .
C72 C 0.4199(6) 0.1673(10) 0.4865(5) 0.100(7) Uani 1 1 d . . .
H72A H 0.4040 0.1646 0.4543 0.150 Uiso 1 1 calc R . .
H72B H 0.4146 0.2120 0.4961 0.150 Uiso 1 1 calc R . .
H72C H 0.4054 0.1335 0.4993 0.150 Uiso 1 1 calc R . .
C73 C 0.5727(10) 0.0156(10) 0.5513(10) 0.178(14) Uani 1 1 d . . .
H73A H 0.5916 -0.0035 0.5354 0.267 Uiso 1 1 calc R . .
H73B H 0.5403 -0.0068 0.5417 0.267 Uiso 1 1 calc R . .
H73C H 0.5910 0.0091 0.5830 0.267 Uiso 1 1 calc R . .
O81 O 0.7001(3) -0.1125(4) 0.7971(3) 0.043(2) Uani 1 1 d . . .
O82 O 0.6162(3) -0.2110(4) 0.7530(3) 0.054(2) Uani 1 1 d . . .
O83 O 0.6535(3) -0.1384(4) 0.6972(2) 0.045(2) Uani 1 1 d . . .
C81 C 0.7471(5) -0.0985(8) 0.7924(4) 0.062(4) Uani 1 1 d . . .
H81A H 0.7750 -0.1056 0.8207 0.093 Uiso 1 1 calc R . .
H81B H 0.7472 -0.0519 0.7830 0.093 Uiso 1 1 calc R . .
H81C H 0.7503 -0.1286 0.7703 0.093 Uiso 1 1 calc R . .
C82 C 0.6454(8) -0.2562(10) 0.7874(8) 0.135(9) Uani 1 1 d . . .
H82A H 0.6311 -0.3013 0.7810 0.202 Uiso 1 1 calc R . .
H82B H 0.6455 -0.2409 0.8156 0.202 Uiso 1 1 calc R . .
H82C H 0.6795 -0.2572 0.7892 0.202 Uiso 1 1 calc R . .
C83 C 0.6378(6) -0.1161(9) 0.6531(5) 0.077(5) Uani 1 1 d . . .
H83A H 0.6566 -0.1396 0.6388 0.116 Uiso 1 1 calc R . .
H83B H 0.6435 -0.0677 0.6528 0.116 Uiso 1 1 calc R . .
H83C H 0.6023 -0.1256 0.6373 0.116 Uiso 1 1 calc R . .
N1 N 0.7329(4) -0.1280(5) 0.9156(3) 0.047(3) Uani 1 1 d . . .
C2 C 0.7264(5) -0.1114(7) 0.9519(4) 0.058(4) Uani 1 1 d . . .
H2 H 0.7174 -0.0667 0.9553 0.070 Uiso 1 1 calc R . .
C3 C 0.7323(5) -0.1578(7) 0.9853(5) 0.061(4) Uani 1 1 d . . .
H3 H 0.7271 -0.1440 1.0106 0.073 Uiso 1 1 calc R . .
C4 C 0.7459(5) -0.2246(7) 0.9819(4) 0.056(4) Uani 1 1 d . . .
C5 C 0.7516(7) -0.2385(8) 0.9416(5) 0.086(5) Uani 1 1 d . . .
H5 H 0.7596 -0.2830 0.9365 0.104 Uiso 1 1 calc R . .
C6 C 0.7460(7) -0.1908(7) 0.9101(5) 0.083(6) Uani 1 1 d . . .
H6 H 0.7513 -0.2022 0.8844 0.100 Uiso 1 1 calc R . .
O7 O 0.7272(4) -0.0825(5) 0.8835(3) 0.068(3) Uani 1 1 d . . .
O1S O 0.6103(9) 0.5779(11) 0.6492(8) 0.087(7) Uani 0.50 1 d P . .
C1S C 0.6487(18) 0.610(3) 0.653(2) 0.25(4) Uani 0.50 1 d P . .
H1S1 H 0.6542 0.6059 0.6255 0.374 Uiso 0.50 1 calc PR . .
H1S2 H 0.6775 0.5925 0.6775 0.374 Uiso 0.50 1 calc PR . .
H1S3 H 0.6443 0.6578 0.6581 0.374 Uiso 0.50 1 calc PR . .
O2S O 0.6287(16) 0.5729(13) 0.8221(11) 0.173(15) Uani 0.50 1 d P . .
O3S O 0.5000 -0.2535(18) 0.7500 0.39(3) Uani 1 2 d S . .
O4S O 0.5751(17) 0.713(2) 0.6701(15) 0.222(18) Uani 0.50 1 d PU . .
O5S O 0.5324(17) 0.566(2) 0.5672(16) 0.217(18) Uani 0.50 1 d PU . .
O6S O 0.480(2) 0.663(3) 0.4968(19) 0.25(4) Uani 0.47(6) 1 d PU . .
C5S C 0.527(3) 0.581(4) 0.517(3) 0.21(3) Uani 0.50 1 d PU . .

loop_
_atom_site_aniso_label
_atom_site_aniso_U_11
_atom_site_aniso_U_22
_atom_site_aniso_U_33
_atom_site_aniso_U_23
_atom_site_aniso_U_13
_atom_site_aniso_U_12
W1 0.0199(2) 0.0226(2) 0.0301(2) 0.00191(17) 0.01337(17) -0.00009(17)
W2 0.0301(2) 0.0246(2) 0.0286(2) -0.00458(18) 0.01046(18) -0.00445(19)
W3 0.0268(2) 0.0259(2) 0.0259(2) -0.00438(18) 0.01404(17) -0.00174(18)
Co4 0.0198(9) 0.0191(10) 0.0222(9) 0.000 0.0113(7) 0.000
Co5 0.0307(8) 0.0240(8) 0.0477(9) 0.0050(7) 0.0198(7) -0.0032(6)
Co6 0.0270(8) 0.0362(9) 0.0313(8) 0.0018(7) 0.0090(6) -0.0024(7)
Co7 0.0338(8) 0.0341(8) 0.0280(7) 0.0018(6) 0.0170(6) 0.0006(7)
Co8 0.0295(8) 0.0234(7) 0.0349(8) 0.0010(6) 0.0184(6) 0.0031(6)
C11 0.019(5) 0.031(6) 0.030(6) 0.000(5) 0.010(4) 0.002(5)
N11 0.018(5) 0.037(5) 0.041(5) 0.005(4) 0.017(4) 0.003(4)
C12 0.025(6) 0.031(6) 0.031(6) 0.003(5) 0.014(5) 0.003(5)
N12 0.031(5) 0.050(6) 0.035(6) -0.005(5) 0.013(4) -0.005(5)
C13 0.042(7) 0.035(7) 0.041(7) 0.006(5) 0.020(5) -0.009(6)
N13 0.047(7) 0.051(7) 0.067(7) 0.005(6) 0.032(6) -0.023(6)
C14 0.024(6) 0.032(7) 0.054(7) -0.004(5) 0.026(5) -0.004(5)
N14 0.045(6) 0.021(5) 0.059(7) 0.001(5) 0.021(5) 0.001(4)
C15 0.019(5) 0.024(6) 0.043(6) 0.005(5) 0.015(4) -0.002(5)
N15 0.032(5) 0.028(5) 0.046(6) -0.009(4) 0.019(4) -0.002(4)
C16 0.021(6) 0.038(7) 0.084(9) 0.004(6) 0.032(6) 0.013(5)
N16 0.052(7) 0.043(7) 0.143(12) -0.004(7) 0.059(8) 0.006(6)
C17 0.034(7) 0.069(9) 0.032(6) 0.011(6) 0.017(5) -0.009(6)
N17 0.069(8) 0.125(12) 0.053(7) 0.025(8) 0.030(7) -0.018(8)
C18 0.027(6) 0.021(6) 0.040(6) 0.010(5) 0.022(5) 0.004(4)
N18 0.039(6) 0.051(7) 0.032(5) 0.000(5) 0.013(5) -0.007(5)
C21 0.017(5) 0.023(5) 0.035(6) -0.005(5) 0.007(4) 0.000(4)
N21 0.033(5) 0.041(6) 0.028(5) -0.002(4) 0.011(4) 0.001(4)
C22 0.047(7) 0.028(6) 0.022(6) -0.004(5) 0.005(5) 0.002(5)
N22 0.039(6) 0.032(6) 0.048(6) 0.001(5) 0.019(5) -0.002(5)
C23 0.034(6) 0.042(7) 0.035(7) -0.019(5) -0.001(5) -0.013(5)
N23 0.051(7) 0.083(9) 0.034(6) -0.001(6) 0.001(5) -0.019(6)
C24 0.033(6) 0.032(6) 0.033(6) -0.007(5) 0.017(5) -0.010(5)
N24 0.040(6) 0.045(6) 0.034(5) -0.002(4) 0.021(4) -0.012(5)
C25 0.037(7) 0.034(7) 0.038(7) -0.002(5) 0.010(5) -0.012(5)
N25 0.050(6) 0.051(7) 0.044(6) -0.001(5) 0.026(5) -0.013(5)
C26 0.086(11) 0.080(11) 0.053(9) -0.021(8) 0.033(8) -0.055(10)
N26 0.153(17) 0.160(17) 0.124(14) -0.045(13) 0.064(13) -0.115(15)
C27 0.074(10) 0.061(10) 0.048(8) -0.016(7) -0.003(7) 0.027(8)
N27 0.144(15) 0.094(12) 0.103(12) -0.046(10) 0.003(11) 0.048(11)
C28 0.040(7) 0.025(6) 0.033(6) -0.004(5) 0.020(5) -0.002(5)
N28 0.045(6) 0.038(6) 0.042(6) -0.005(5) 0.012(5) 0.006(5)
C31 0.033(6) 0.021(5) 0.031(6) 0.004(5) 0.015(5) 0.004(5)
N31 0.034(5) 0.038(6) 0.034(5) -0.010(5) 0.016(4) -0.005(4)
C32 0.036(7) 0.023(6) 0.035(6) -0.008(5) 0.018(5) 0.000(5)
N32 0.034(6) 0.033(5) 0.042(6) -0.001(4) 0.015(5) 0.005(4)
C33 0.051(8) 0.052(8) 0.032(6) -0.008(6) 0.027(6) 0.005(6)
N33 0.063(8) 0.071(8) 0.053(7) -0.011(6) 0.036(6) 0.005(6)
C34 0.040(6) 0.024(6) 0.025(6) -0.008(5) 0.013(5) -0.005(5)
N34 0.046(6) 0.041(6) 0.040(6) -0.002(5) 0.026(5) -0.005(5)
C35 0.032(6) 0.028(6) 0.032(6) 0.003(5) 0.008(5) -0.001(5)
N35 0.028(5) 0.043(6) 0.045(6) 0.004(5) 0.010(4) 0.013(5)
C36 0.033(6) 0.026(6) 0.039(6) 0.004(5) 0.022(5) 0.004(5)
N36 0.044(6) 0.033(5) 0.042(6) -0.001(4) 0.027(5) -0.006(4)
C37 0.101(12) 0.039(8) 0.060(9) -0.023(7) 0.050(8) -0.025(8)
N37 0.173(16) 0.050(9) 0.126(13) -0.039(8) 0.097(12) -0.041(9)
C38 0.035(7) 0.052(8) 0.030(6) -0.003(6) -0.001(5) -0.006(6)
N38 0.094(11) 0.137(14) 0.055(9) -0.028(9) 0.018(8) -0.031(10)
O51 0.074(7) 0.084(8) 0.069(7) 0.020(6) 0.045(6) -0.009(6)
O52 0.076(7) 0.039(6) 0.114(9) 0.014(6) 0.033(6) 0.018(5)
O53 0.038(5) 0.050(6) 0.071(6) 0.004(5) 0.009(4) -0.018(4)
C51 0.104(15) 0.17(2) 0.082(14) 0.020(14) 0.052(12) -0.001(14)
C52 0.230(18) 0.226(18) 0.238(18) -0.014(10) 0.093(11) 0.001(10)
C53 0.038(8) 0.092(12) 0.071(10) -0.002(9) 0.007(7) -0.006(8)
O61 0.053(5) 0.035(5) 0.092(7) 0.014(5) 0.032(5) 0.017(4)
O62 0.058(6) 0.093(8) 0.038(5) 0.008(5) 0.014(5) -0.017(5)
O63 0.037(5) 0.059(6) 0.042(5) -0.002(4) 0.009(4) -0.024(4)
C61A 0.081(19) 0.036(15) 0.13(3) -0.007(16) 0.012(13) 0.027(14)
C62A 0.16(4) 0.10(3) 0.026(14) -0.008(15) 0.036(18) -0.02(2)
C61B 0.104(18) 0.105(18) 0.109(18) -0.004(10) 0.049(11) 0.005(10)
C62B 0.09(3) 0.09(3) 0.04(2) -0.029(19) 0.024(19) 0.02(2)
C63 0.077(11) 0.070(11) 0.071(10) -0.016(9) 0.015(8) -0.036(9)
O71 0.062(6) 0.059(6) 0.092(7) 0.019(5) 0.050(6) -0.011(5)
O72 0.041(5) 0.073(6) 0.029(4) 0.002(4) 0.010(4) 0.007(4)
O73 0.063(6) 0.045(5) 0.065(6) -0.001(4) 0.040(5) 0.016(4)
C71 0.10(2) 0.25(4) 0.29(4) 0.12(3) 0.02(2) -0.03(2)
C72 0.055(10) 0.161(18) 0.073(11) -0.051(11) 0.013(8) 0.034(11)
C73 0.25(3) 0.075(15) 0.34(4) -0.010(19) 0.25(3) 0.002(17)
O81 0.034(4) 0.050(5) 0.046(5) 0.007(4) 0.015(4) 0.000(4)
O82 0.071(6) 0.025(4) 0.068(6) 0.010(4) 0.028(5) 0.005(4)
O83 0.050(5) 0.059(5) 0.033(4) 0.000(4) 0.023(4) 0.017(4)
C81 0.037(8) 0.089(11) 0.062(9) -0.002(8) 0.020(7) 0.004(7)
C82 0.115(17) 0.085(15) 0.20(2) 0.061(16) 0.061(17) -0.019(12)
C83 0.070(10) 0.108(13) 0.066(10) -0.007(9) 0.040(9) 0.026(10)
N1 0.053(7) 0.044(7) 0.042(6) 0.012(5) 0.017(5) 0.002(5)
C2 0.086(11) 0.049(8) 0.055(9) 0.016(7) 0.045(8) 0.018(7)
C3 0.084(11) 0.060(9) 0.061(9) 0.003(7) 0.052(8) 0.025(8)
C4 0.073(9) 0.060(9) 0.045(8) 0.006(6) 0.035(7) 0.025(7)
C5 0.149(17) 0.064(11) 0.072(11) -0.007(9) 0.072(11) 0.019(10)
C6 0.164(17) 0.041(9) 0.063(10) 0.023(8) 0.064(11) 0.047(10)
O7 0.103(8) 0.059(6) 0.046(5) 0.005(5) 0.035(5) 0.010(6)
O1S 0.102(18) 0.061(14) 0.102(17) 0.037(13) 0.045(15) -0.002(13)
C1S 0.13(4) 0.16(5) 0.26(7) 0.04(5) -0.14(4) -0.07(4)
O2S 0.32(5) 0.050(16) 0.18(3) -0.050(18) 0.13(3) -0.05(2)
O3S 0.38(6) 0.14(3) 0.50(8) 0.000 0.02(5) 0.000
O4S 0.23(2) 0.21(2) 0.23(2) -0.003(10) 0.096(12) -0.013(10)
O5S 0.22(2) 0.21(2) 0.22(2) 0.003(10) 0.086(11) -0.005(10)
O6S 0.26(4) 0.25(4) 0.25(4) 0.006(10) 0.101(18) -0.004(10)
C5S 0.21(3) 0.22(3) 0.21(3) -0.004(10) 0.092(14) 0.002(10)

loop_
_atom_type_symbol
_atom_type_description
_atom_type_scat_dispersion_real
_atom_type_scat_dispersion_imag
_atom_type_scat_source
C C 0.0033 0.0016 'International Tables Vol C Tables 4.2.6.8 and 6.1.1.4'
H H 0.0000 0.0000 'International Tables Vol C Tables 4.2.6.8 and 6.1.1.4'
N N 0.0061 0.0033 'International Tables Vol C Tables 4.2.6.8 and 6.1.1.4'
Co Co 0.3494 0.9721 'International Tables Vol C Tables 4.2.6.8 and 6.1.1.4'
W W -0.8490 6.8722 'International Tables Vol C Tables 4.2.6.8 and 6.1.1.4'
O O 0.0106 0.0060 'International Tables Vol C Tables 4.2.6.8 and 6.1.1.4'
S S 0.1246 0.1234 'International Tables Vol C Tables 4.2.6.8 and 6.1.1.4'

loop_
_geom_angle_atom_site_label_1
_geom_angle_atom_site_label_2
_geom_angle_atom_site_label_3
_geom_angle
_geom_angle_site_symmetry_1
_geom_angle_site_symmetry_3
C16 W1 C18 109.7(4) . .
C16 W1 C12 87.6(4) . .
C18 W1 C12 145.2(4) . .
C16 W1 C14 146.2(4) . .
C18 W1 C14 84.2(4) . .
C12 W1 C14 98.0(4) . .
C16 W1 C11 141.1(4) . .
C18 W1 C11 74.9(4) . .
C12 W1 C11 73.1(4) . .
C14 W1 C11 71.4(4) . .
C16 W1 C15 71.7(4) . .
C18 W1 C15 79.3(4) . .
C12 W1 C15 78.0(4) . .
C14 W1 C15 142.0(4) . .
C11 W1 C15 71.4(4) . .
C16 W1 C17 76.4(5) . .
C18 W1 C17 70.7(4) . .
C12 W1 C17 144.0(4) . .
C14 W1 C17 79.8(4) . .
C11 W1 C17 136.8(4) . .
C15 W1 C17 124.9(4) . .
C16 W1 C13 75.6(4) . .
C18 W1 C13 140.2(4) . .
C12 W1 C13 72.3(4) . .
C14 W1 C13 74.6(4) . .
C11 W1 C13 126.5(4) . .
C15 W1 C13 136.2(4) . .
C17 W1 C13 72.6(4) . .
C27 W2 C26 75.4(6) . .
C27 W2 C21 140.8(4) . .
C26 W2 C21 135.3(5) . .
C27 W2 C22 146.0(4) . .
C26 W2 C22 81.7(6) . .
C21 W2 C22 72.3(4) . .
C27 W2 C24 90.8(6) . .
C26 W2 C24 145.2(5) . .
C21 W2 C24 73.8(4) . .
C22 W2 C24 94.1(4) . .
C27 W2 C25 105.8(5) . .
C26 W2 C25 70.5(5) . .
C21 W2 C25 73.4(4) . .
C22 W2 C25 89.5(4) . .
C24 W2 C25 144.2(4) . .
C27 W2 C23 75.7(5) . .
C26 W2 C23 72.5(5) . .
C21 W2 C23 129.9(4) . .
C22 W2 C23 73.5(4) . .
C24 W2 C23 73.2(4) . .
C25 W2 C23 141.1(4) . .
C27 W2 C28 70.4(4) . .
C26 W2 C28 122.6(5) . .
C21 W2 C28 71.5(4) . .
C22 W2 C28 143.5(4) . .
C24 W2 C28 80.0(4) . .
C25 W2 C28 76.3(4) . .
C23 W2 C28 136.1(4) . .
C38 W3 C33 71.2(5) . .
C38 W3 C32 142.1(4) . .
C33 W3 C32 71.3(4) . .
C38 W3 C31 136.5(4) . .
C33 W3 C31 127.9(4) . .
C32 W3 C31 74.2(4) . .
C38 W3 C34 78.8(4) . .
C33 W3 C34 74.0(4) . .
C32 W3 C34 96.4(4) . .
C31 W3 C34 72.4(4) . .
C38 W3 C37 77.2(5) . .
C33 W3 C37 76.4(5) . .
C32 W3 C37 88.4(5) . .
C31 W3 C37 140.0(4) . .
C34 W3 C37 146.5(4) . .
C38 W3 C35 72.3(4) . .
C33 W3 C35 140.7(4) . .
C32 W3 C35 145.3(4) . .
C31 W3 C35 73.2(4) . .
C34 W3 C35 85.0(4) . .
C37 W3 C35 109.3(5) . .
C38 W3 C36 123.4(4) . .
C33 W3 C36 138.1(4) . .
C32 W3 C36 82.6(4) . .
C31 W3 C36 71.6(4) . .
C34 W3 C36 142.8(4) . .
C37 W3 C36 70.6(4) . .
C35 W3 C36 76.1(4) . .
N31 Co4 N31 89.6(5) . 2_656
N31 Co4 N11 89.2(3) . .
N31 Co4 N11 93.6(3) 2_656 .
N31 Co4 N11 93.6(3) . 2_656
N31 Co4 N11 89.2(3) 2_656 2_656
N11 Co4 N11 176.0(5) . 2_656
N31 Co4 N21 175.2(3) . .
N31 Co4 N21 88.1(4) 2_656 .
N11 Co4 N21 86.8(3) . .
N11 Co4 N21 90.5(3) 2_656 .
N31 Co4 N21 88.1(4) . 2_656
N31 Co4 N21 175.2(3) 2_656 2_656
N11 Co4 N21 90.5(3) . 2_656
N11 Co4 N21 86.8(3) 2_656 2_656
N21 Co4 N21 94.5(5) . 2_656
N28 Co5 O53 175.9(4) 2_656 .
N28 Co5 N25 94.5(4) 2_656 .
O53 Co5 N25 88.2(4) . .
N28 Co5 N14 92.3(4) 2_656 .
O53 Co5 N14 90.6(4) . .
N25 Co5 N14 92.6(4) . .
N28 Co5 O52 92.1(4) 2_656 .
O53 Co5 O52 84.9(4) . .
N25 Co5 O52 89.9(4) . .
N14 Co5 O52 174.8(4) . .
N28 Co5 O51 89.3(4) 2_656 .
O53 Co5 O51 87.8(4) . .
N25 Co5 O51 174.9(4) . .
N14 Co5 O51 90.5(4) . .
O52 Co5 O51 86.7(4) . .
O62 Co6 N35 89.4(4) . 2_656
O62 Co6 O63 85.2(3) . .
N35 Co6 O63 173.2(3) 2_656 .
O62 Co6 N22 93.4(4) . .
N35 Co6 N22 92.8(4) 2_656 .
O63 Co6 N22 91.5(4) . .
O62 Co6 N12 173.7(4) . .
N35 Co6 N12 95.6(4) 2_656 .
O63 Co6 N12 89.6(3) . .
N22 Co6 N12 90.3(4) . .
O62 Co6 O61 86.3(4) . .
N35 Co6 O61 86.3(4) 2_656 .
O63 Co6 O61 89.3(3) . .
N22 Co6 O61 179.1(4) . .
N12 Co6 O61 90.2(4) . .
N18 Co7 O72 175.9(3) . .
N18 Co7 N24 93.8(4) . 2_656
O72 Co7 N24 90.0(3) . 2_656
N18 Co7 O71 92.2(4) . .
O72 Co7 O71 86.2(4) . .
N24 Co7 O71 90.8(4) 2_656 .
N18 Co7 N34 90.9(4) . .
O72 Co7 N34 90.5(3) . .
N24 Co7 N34 92.4(4) 2_656 .
O71 Co7 N34 175.5(4) . .
N18 Co7 O73 89.1(4) . .
O72 Co7 O73 87.0(3) . .
N24 Co7 O73 175.1(3) 2_656 .
O71 Co7 O73 85.1(4) . .
N34 Co7 O73 91.6(3) . .
N36 Co8 O82 90.0(3) 2_656 .
N36 Co8 N32 90.8(4) 2_656 .
O82 Co8 N32 89.8(3) . .
N36 Co8 O81 86.6(3) 2_656 .
O82 Co8 O81 89.7(3) . .
N32 Co8 O81 177.4(3) . .
N36 Co8 O83 173.4(3) 2_656 .
O82 Co8 O83 84.0(3) . .
N32 Co8 O83 91.9(3) . .
O81 Co8 O83 90.6(3) . .
N36 Co8 N15 98.0(3) 2_656 .
O82 Co8 N15 171.7(3) . .
N32 Co8 N15 92.2(3) . .
O81 Co8 N15 88.6(3) . .
O83 Co8 N15 87.9(3) . .
N11 C11 W1 176.6(9) . .
C11 N11 Co4 176.2(9) . .
N12 C12 W1 176.4(9) . .
C12 N12 Co6 172.9(9) . .
N13 C13 W1 176.8(11) . .
N14 C14 W1 179.0(9) . .
C14 N14 Co5 172.6(9) . .
N15 C15 W1 176.5(9) . .
C15 N15 Co8 172.6(9) . .
N16 C16 W1 177.9(12) . .
N17 C17 W1 178.4(13) . .
N18 C18 W1 175.8(9) . .
C18 N18 Co7 176.5(9) . .
N21 C21 W2 176.4(9) . .
C21 N21 Co4 175.2(8) . .
N22 C22 W2 179.4(10) . .
C22 N22 Co6 173.8(9) . .
N23 C23 W2 179.5(12) . .
N24 C24 W2 175.0(10) . .
C24 N24 Co7 173.9(9) . 2_656
N25 C25 W2 176.5(10) . .
C25 N25 Co5 176.8(10) . .
N26 C26 W2 177.5(19) . .
N27 C27 W2 176.3(16) . .
N28 C28 W2 177.2(9) . .
C28 N28 Co5 175.9(10) . 2_656
N31 C31 W3 178.4(9) . .
C31 N31 Co4 179.4(9) . .
N32 C32 W3 174.4(9) . .
C32 N32 Co8 169.5(9) . .
N33 C33 W3 179.5(13) . .
N34 C34 W3 178.0(10) . .
C34 N34 Co7 173.5(9) . .
N35 C35 W3 178.2(10) . .
C35 N35 Co6 178.3(10) . 2_656
N36 C36 W3 176.5(9) . .
C36 N36 Co8 177.3(9) . 2_656
N37 C37 W3 178.2(14) . .
N38 C38 W3 178.1(13) . .
C51 O51 Co5 123.6(10) . .
C52 O52 Co5 121.9(17) . .
C53 O53 Co5 126.4(8) . .
C61A O61 C61B 73(2) . .
C61A O61 Co6 126.3(11) . .
C61B O61 Co6 121.9(17) . .
C62A O62 C62B 58.5(19) . .
C62A O62 Co6 123.9(13) . .
C62B O62 Co6 124.0(16) . .
C63 O63 Co6 127.0(8) . .
C71 O71 Co7 131.5(14) . .
C72 O72 Co7 128.8(8) . .
C73 O73 Co7 129.4(10) . .
C81 O81 Co8 126.7(7) . .
C82 O82 Co8 129.3(10) . .
C83 O83 Co8 127.5(7) . .
C2 N1 C6 120.3(11) . .
C2 N1 O7 121.5(11) . .
C6 N1 O7 118.1(11) . .
N1 C2 C3 122.1(13) . .
C2 C3 C4 120.9(12) . .
C3 C4 C5 113.4(12) . .
C3 C4 C4 122.1(14) . 7_647
C5 C4 C4 124.5(16) . 7_647
C6 C5 C4 123.4(14) . .
N1 C6 C5 119.8(13) . .
C5 C6 H6 119.5 . .
C3 C2 H2 119.5 . .
N1 C6 H6 119.8 . .
N1 C2 H2 119.8 . .

loop_
_geom_bond_atom_site_label_1
_geom_bond_atom_site_label_2
_geom_bond_distance
_geom_bond_site_symmetry_2
W1 C16 2.141(10) .
W1 C18 2.143(11) .
W1 C12 2.153(11) .
W1 C14 2.153(11) .
W1 C11 2.163(10) .
W1 C15 2.165(10) .
W1 C17 2.168(11) .
W1 C13 2.190(12) .
W2 C27 2.131(14) .
W2 C26 2.150(14) .
W2 C21 2.153(10) .
W2 C22 2.158(12) .
W2 C24 2.163(11) .
W2 C25 2.167(12) .
W2 C23 2.171(12) .
W2 C28 2.174(12) .
W3 C38 2.132(11) .
W3 C33 2.140(11) .
W3 C32 2.148(11) .
W3 C31 2.151(11) .
W3 C34 2.161(11) .
W3 C37 2.162(13) .
W3 C35 2.167(11) .
W3 C36 2.181(10) .
Co4 N31 2.085(9) .
Co4 N31 2.085(9) 2_656
Co4 N11 2.090(8) .
Co4 N11 2.090(8) 2_656
Co4 N21 2.092(9) .
Co4 N21 2.092(9) 2_656
Co5 N28 2.082(10) 2_656
Co5 O53 2.088(8) .
Co5 N25 2.095(10) .
Co5 N14 2.099(9) .
Co5 O52 2.102(9) .
Co5 O51 2.116(9) .
Co6 O62 2.099(9) .
Co6 N35 2.101(9) 2_656
Co6 O63 2.101(7) .
Co6 N22 2.106(10) .
Co6 N12 2.110(10) .
Co6 O61 2.118(8) .
Co7 N18 2.081(10) .
Co7 O72 2.090(7) .
Co7 N24 2.101(9) 2_656
Co7 O71 2.103(8) .
Co7 N34 2.104(10) .
Co7 O73 2.120(8) .
Co8 N36 2.086(9) 2_656
Co8 O82 2.097(8) .
Co8 N32 2.110(9) .
Co8 O81 2.110(7) .
Co8 O83 2.127(7) .
Co8 N15 2.128(9) .
C11 N11 1.123(12) .
C12 N12 1.125(12) .
C13 N13 1.131(14) .
C14 N14 1.139(13) .
C15 N15 1.131(12) .
C16 N16 1.115(13) .
C17 N17 1.128(13) .
C18 N18 1.164(13) .
C21 N21 1.129(12) .
C22 N22 1.157(13) .
C23 N23 1.141(14) .
C24 N24 1.132(12) .
N24 Co7 2.101(9) 2_656
C25 N25 1.138(13) .
C26 N26 1.125(17) .
C27 N27 1.169(17) .
C28 N28 1.136(13) .
N28 Co5 2.082(10) 2_656
C31 N31 1.140(12) .
C32 N32 1.158(13) .
C33 N33 1.143(13) .
C34 N34 1.141(12) .
C35 N35 1.131(13) .
N35 Co6 2.101(9) 2_656
C36 N36 1.136(12) .
N36 Co8 2.086(9) 2_656
C37 N37 1.143(16) .
C38 N38 1.136(15) .
O51 C51 1.39(2) .
O52 C52 1.32(3) .
O53 C53 1.421(15) .
O61 C61A 1.51(3) .
O61 C61B 1.56(4) .
O62 C62A 1.37(3) .
O62 C62B 1.50(3) .
O63 C63 1.415(16) .
O71 C71 1.36(2) .
O72 C72 1.390(15) .
O73 C73 1.29(2) .
O81 C81 1.444(13) .
O82 C82 1.41(2) .
O83 C83 1.385(15) .
N1 C2 1.305(15) .
N1 C6 1.316(16) .
N1 O7 1.327(12) .
C2 C3 1.367(17) .
C3 C4 1.380(17) .
C4 C5 1.404(17) .
C4 C4 1.48(2) 7_647
C5 C6 1.346(19) .
O1S C1S 1.24(5) .
O5S C5S 1.61(7) .
C2 H2 0.9300 .
C3 H3 0.9300 .
C5 H5 0.9300 .
C6 H6 0.9300 .
